data_1564806
loop_
_publ_author_name
'Dolai, Malay'
'Moreno-Pineda, Eufemio'
'Wernsdorfer, Wolfgang'
'Ali, Mahammad'
'Ghosh, Ashutosh'

_publ_section_title
;
 Exchange-Bias Quantum Tunneling of the Magnetization in a Dysprosium
 Dimer.
;
_journal_issue 37
_journal_name_full 'The journal of physical chemistry. A'
_journal_page_first 8230
_journal_page_last 8237
_journal_paper_doi 10.1021/acs.jpca.1c05991
_journal_volume 125
_journal_year 2021
_chemical_formula_moiety 'C40 H32 Dy2 N6 O18'
_chemical_formula_sum 'C40 H32 Dy2 N6 O18'
_chemical_formula_weight 1209.72
_space_group_crystal_system monoclinic
_space_group_IT_number 14
_space_group_name_Hall '-P 2yn'
_space_group_name_H-M_alt 'P 1 21/n 1'
_atom_sites_solution_hydrogens mixed
_audit_creation_method SHELXL-2014/7
_cell_angle_alpha 90
_cell_angle_beta 100.401(6)
_cell_angle_gamma 90
_cell_formula_units_Z 2
_cell_length_a 10.5497(14)
_cell_length_b 17.112(2)
_cell_length_c 12.0241(16)
_cell_measurement_reflns_used 220
_cell_measurement_temperature 299(2)
_cell_measurement_theta_max 26.483
_cell_measurement_theta_min 2.295
_cell_volume 2135.0(5)
_computing_cell_refinement 'BRUKER SMART'
_computing_data_collection 'BRUKER SMART'
_computing_data_reduction 'BRUKER SAINT'
_computing_molecular_graphics 'Diamond V-3.2'
_computing_publication_material 'SHELX97 (Sheldrick, 2008)'
_computing_structure_refinement 'SHELXL-2014/7 (Sheldrick, 2014)'
_computing_structure_solution 'SHELX97 (Sheldrick, 2008)'
_diffrn_ambient_temperature 299(2)
_diffrn_measured_fraction_theta_full 0.998
_diffrn_measured_fraction_theta_max 0.994
_diffrn_measurement_device_type 'Bruker SMART APEX-II CCD'
_diffrn_measurement_method 'OMEGA-PHI SCAN'
_diffrn_radiation_monochromator graphite
_diffrn_radiation_source 'fine-focus sealed tube'
_diffrn_radiation_type MoK\a
_diffrn_radiation_wavelength 0.71073
_diffrn_reflns_av_R_equivalents 0.0862
_diffrn_reflns_av_unetI/netI 0.0494
_diffrn_reflns_Laue_measured_fraction_full 0.998
_diffrn_reflns_Laue_measured_fraction_max 0.994
_diffrn_reflns_limit_h_max 13
_diffrn_reflns_limit_h_min -13
_diffrn_reflns_limit_k_max 21
_diffrn_reflns_limit_k_min -21
_diffrn_reflns_limit_l_max 15
_diffrn_reflns_limit_l_min -15
_diffrn_reflns_number 27599
_diffrn_reflns_point_group_measured_fraction_full 0.998
_diffrn_reflns_point_group_measured_fraction_max 0.994
_diffrn_reflns_theta_full 25.242
_diffrn_reflns_theta_max 26.483
_diffrn_reflns_theta_min 2.295
_exptl_absorpt_coefficient_mu 3.558
_exptl_absorpt_correction_T_max 0.701
_exptl_absorpt_correction_T_min 0.532
_exptl_absorpt_correction_type multi-scan
_exptl_absorpt_process_details 'BRUKER SADABS'
_exptl_crystal_colour Yellow
_exptl_crystal_density_diffrn 1.882
_exptl_crystal_description Block
_exptl_crystal_F_000 1180.0
_exptl_crystal_size_max 0.28
_exptl_crystal_size_mid 0.15
_exptl_crystal_size_min 0.10
_refine_diff_density_max 2.267
_refine_diff_density_min -2.084
_refine_diff_density_rms 0.197
_refine_ls_extinction_coef 0.0032(10)
_refine_ls_extinction_method 'SHELXL-2014/7 (Sheldrick 2014)'
_refine_ls_goodness_of_fit_ref 1.098
_refine_ls_hydrogen_treatment constr
_refine_ls_matrix_type full
_refine_ls_number_parameters 299
_refine_ls_number_reflns 4416
_refine_ls_number_restraints 0
_refine_ls_restrained_S_all 1.098
_refine_ls_R_factor_all 0.0794
_refine_ls_R_factor_gt 0.0613
_refine_ls_shift/su_max 0.000
_refine_ls_shift/su_mean 0.000
_refine_ls_structure_factor_coef Fsqd
_refine_ls_weighting_details 'w=1/[\s^2^(Fo^2^)+(0.0570P)^2^+30.1351P] where P=(Fo^2^+2Fc^2^)/3'
_refine_ls_weighting_scheme calc
_refine_ls_wR_factor_gt 0.1511
_refine_ls_wR_factor_ref 0.1667
_reflns_Friedel_coverage 0.000
_reflns_number_gt 3538
_reflns_number_total 4416
_reflns_threshold_expression 'I > 2\s(I)'
_cod_data_source_file jp1c05991_si_002.cif
_cod_data_source_block Dy2
_cod_depositor_comments
;
The following automatic conversions were performed:

data item '_exptl_absorpt_correction_type' value 'MULTI-SCAN' was
changed to 'multi-scan' in accordance with the
/home/data/users/saulius/crontab/automatic-downloads/current/ACS/lib/dictionaries/cif_core.dic
dictionary named 'cif_core.dic' version 2.4.2 last updated on
2011-04-26.

Automatic conversion script
Id: cif_fix_values 7556 2019-12-06 15:28:31Z antanas 
;
_cod_original_sg_symbol_H-M 'P 21/n'
_cod_database_code 1564806
_shelx_shelxl_version_number 2014/7
_shelx_space_group_comment
;
The symmetry employed for this shelxl refinement is uniquely defined
by the following loop, which should always be used as a source of
symmetry information in preference to the above space-group names.
They are only intended as comments.
;

loop_
_space_group_symop_operation_xyz
'x, y, z'
'-x+1/2, y+1/2, -z+1/2'
'-x, -y, -z'
'x-1/2, -y-1/2, z-1/2'

loop_
_atom_site_label
_atom_site_type_symbol
_atom_site_fract_x
_atom_site_fract_y
_atom_site_fract_z
_atom_site_U_iso_or_equiv
_atom_site_adp_type
_atom_site_occupancy
_atom_site_site_symmetry_order
_atom_site_calc_flag
_atom_site_refinement_flags_posn
_atom_site_refinement_flags_adp
_atom_site_refinement_flags_occupancy
_atom_site_disorder_assembly
_atom_site_disorder_group
Dy01 Dy 0.64380(4) 0.44200(3) 0.49337(4) 0.03633(18) Uani 1 1 d . . . . .
O3 O 0.7809(7) 0.3696(4) 0.3925(6) 0.0461(17) Uani 1 1 d . . . . .
O5 O 0.8671(6) 0.4439(4) 0.6090(6) 0.0424(16) Uani 1 1 d . . . . .
O1 O 0.5736(7) 0.5721(4) 0.4807(6) 0.0417(16) Uani 1 1 d . . . . .
O8 O 0.5323(7) 0.4475(5) 0.3108(6) 0.054(2) Uani 1 1 d . . . . .
N2 N 0.8912(7) 0.4777(5) 0.3620(7) 0.0388(18) Uani 1 1 d . . . . .
H2 H 0.9550 0.4992 0.3382 0.047 Uiso 1 1 calc R U . . .
O2 O 0.4445(7) 0.6943(5) 0.5353(8) 0.066(3) Uani 1 1 d . . . . .
O9 O 0.3555(8) 0.5169(6) 0.3195(6) 0.065(2) Uani 1 1 d . . . . .
N1 N 0.7999(7) 0.5218(5) 0.4028(6) 0.0342(17) Uani 1 1 d . . . . .
N3 N 0.8569(9) 0.3844(7) 0.6682(8) 0.056(3) Uani 1 1 d . . . . .
O4 O 0.9647(8) 0.2760(5) 0.3173(7) 0.063(2) Uani 1 1 d . . . . .
C1 C 0.8178(9) 0.5955(6) 0.3962(8) 0.039(2) Uani 1 1 d . . . . .
H1 H 0.8882 0.6116 0.3655 0.047 Uiso 1 1 calc R U . . .
C2 C 0.7383(9) 0.6561(6) 0.4324(8) 0.039(2) Uani 1 1 d . . . . .
C9 C 0.8761(9) 0.3999(6) 0.3611(8) 0.039(2) Uani 1 1 d . . . . .
O6 O 0.7589(10) 0.3433(5) 0.6366(9) 0.073(3) Uani 1 1 d . . . . .
C11 C 1.0815(10) 0.3775(7) 0.2883(10) 0.054(3) Uani 1 1 d . . . . .
H00G H 1.1085 0.4288 0.2826 0.064 Uiso 1 1 calc R U . . .
C7 C 0.6248(8) 0.6451(7) 0.4741(7) 0.040(2) Uani 1 1 d . . . . .
C10 C 0.9753(10) 0.3544(7) 0.3224(8) 0.044(2) Uani 1 1 d . . . . .
C14 C 0.4264(9) 0.4767(7) 0.2694(9) 0.045(2) Uani 1 1 d . . . . .
C3 C 0.7846(11) 0.7324(7) 0.4258(10) 0.051(3) Uani 1 1 d . . . . .
H00K H 0.8609 0.7402 0.3988 0.061 Uiso 1 1 calc R U . . .
C6 C 0.5595(9) 0.7104(6) 0.5026(9) 0.043(2) Uani 1 1 d . . . . .
C5 C 0.6063(11) 0.7847(7) 0.4974(12) 0.059(3) Uani 1 1 d . . . . .
H00M H 0.5622 0.8272 0.5200 0.070 Uiso 1 1 calc R U . . .
O7 O 0.9387(11) 0.3708(10) 0.7505(10) 0.126(6) Uani 1 1 d . . . . .
C12 C 1.1464(11) 0.3096(8) 0.2621(10) 0.061(3) Uani 1 1 d . . . . .
H00O H 1.2251 0.3077 0.2376 0.074 Uiso 1 1 calc R U . . .
C15 C 0.3765(11) 0.4610(7) 0.1454(9) 0.049(3) Uani 1 1 d . . . . .
C4 C 0.7214(12) 0.7953(7) 0.4576(12) 0.060(3) Uani 1 1 d . . . . .
H00Q H 0.7546 0.8453 0.4528 0.072 Uiso 1 1 calc R U . . .
C16 C 0.2638(12) 0.4937(8) 0.0897(10) 0.060(3) Uani 1 1 d . . . . .
H00R H 0.2161 0.5261 0.1287 0.072 Uiso 1 1 calc R U . . .
C13 C 1.0731(13) 0.2487(8) 0.2792(11) 0.066(4) Uani 1 1 d . . . . .
H00S H 1.0917 0.1966 0.2675 0.079 Uiso 1 1 calc R U . . .
C18 C 0.296(2) 0.4305(11) -0.0809(12) 0.110(8) Uani 1 1 d . . . . .
H00T H 0.2684 0.4207 -0.1576 0.132 Uiso 1 1 calc R U . . .
C8 C 0.3735(15) 0.7637(9) 0.5585(18) 0.100(6) Uani 1 1 d . . . . .
H00A H 0.3777 0.8023 0.5014 0.150 Uiso 1 1 calc R U . . .
H00B H 0.4110 0.7843 0.6313 0.150 Uiso 1 1 calc R U . . .
H00C H 0.2852 0.7501 0.5582 0.150 Uiso 1 1 calc R U . . .
C20 C 0.4468(15) 0.4125(10) 0.0865(11) 0.078(4) Uani 1 1 d . . . . .
H00V H 0.5225 0.3896 0.1242 0.093 Uiso 1 1 calc R U . . .
C17 C 0.2208(19) 0.4790(10) -0.0238(12) 0.091(5) Uani 1 1 d . . . . .
H00W H 0.1441 0.5006 -0.0615 0.109 Uiso 1 1 calc R U . . .
C19 C 0.406(2) 0.3981(13) -0.0264(13) 0.104(6) Uani 1 1 d . . . . .
H00X H 0.4544 0.3660 -0.0653 0.125 Uiso 1 1 calc R U . . .

loop_
_atom_site_aniso_label
_atom_site_aniso_U_11
_atom_site_aniso_U_22
_atom_site_aniso_U_33
_atom_site_aniso_U_23
_atom_site_aniso_U_13
_atom_site_aniso_U_12
Dy01 0.0230(2) 0.0483(3) 0.0390(3) -0.0111(2) 0.00916(17) -0.00036(19)
O3 0.037(4) 0.052(4) 0.055(4) -0.011(3) 0.021(3) -0.002(3)
O5 0.033(3) 0.058(4) 0.036(3) 0.004(3) 0.008(3) -0.002(3)
O1 0.039(4) 0.036(4) 0.053(4) -0.015(3) 0.016(3) -0.005(3)
O8 0.035(4) 0.087(6) 0.038(4) -0.024(4) 0.003(3) 0.012(4)
N2 0.025(4) 0.047(5) 0.048(5) -0.004(4) 0.015(3) 0.003(3)
O2 0.036(4) 0.058(5) 0.112(7) -0.043(5) 0.035(4) -0.010(3)
O9 0.047(5) 0.103(7) 0.043(4) -0.027(4) 0.001(3) 0.027(5)
N1 0.025(4) 0.051(5) 0.028(4) -0.002(3) 0.009(3) 0.006(3)
N3 0.036(5) 0.082(7) 0.053(6) 0.021(5) 0.018(4) 0.017(5)
O4 0.058(5) 0.068(6) 0.069(5) -0.005(4) 0.029(4) 0.007(4)
C1 0.038(5) 0.044(6) 0.038(5) -0.001(4) 0.014(4) -0.001(4)
C2 0.034(5) 0.049(6) 0.034(5) 0.000(4) 0.005(4) -0.006(4)
C9 0.032(5) 0.056(6) 0.028(4) -0.007(4) 0.006(4) 0.002(4)
O6 0.082(7) 0.060(5) 0.086(7) 0.008(5) 0.039(5) -0.006(5)
C11 0.039(6) 0.056(7) 0.069(8) -0.009(6) 0.017(5) -0.004(5)
C7 0.023(4) 0.072(7) 0.025(4) 0.019(4) 0.002(3) 0.017(4)
C10 0.042(6) 0.058(6) 0.032(5) -0.009(4) 0.007(4) 0.007(5)
C14 0.030(5) 0.064(7) 0.039(5) -0.010(5) 0.005(4) 0.002(5)
C3 0.039(6) 0.055(6) 0.062(7) 0.008(5) 0.018(5) 0.001(5)
C6 0.023(4) 0.048(6) 0.056(6) -0.012(5) 0.001(4) 0.001(4)
C5 0.041(6) 0.044(6) 0.093(9) -0.018(6) 0.018(6) 0.007(5)
O7 0.074(7) 0.224(16) 0.080(8) 0.087(9) 0.011(6) 0.033(9)
C12 0.041(6) 0.088(9) 0.060(7) -0.012(7) 0.022(5) 0.013(6)
C15 0.053(6) 0.059(7) 0.033(5) -0.006(5) 0.003(5) -0.012(5)
C4 0.051(7) 0.038(6) 0.093(9) -0.002(6) 0.020(6) -0.006(5)
C16 0.061(8) 0.076(8) 0.038(6) -0.001(6) -0.005(5) 0.000(6)
C13 0.071(9) 0.070(8) 0.061(8) -0.015(6) 0.022(6) 0.027(7)
C18 0.18(2) 0.103(13) 0.034(7) -0.007(8) -0.008(10) -0.047(14)
C8 0.068(10) 0.069(9) 0.181(19) -0.023(11) 0.070(11) 0.003(8)
C20 0.082(10) 0.110(12) 0.042(7) -0.027(7) 0.013(6) 0.008(9)
C17 0.128(15) 0.084(11) 0.046(8) 0.003(8) -0.024(8) -0.005(10)
C19 0.128(16) 0.136(16) 0.046(8) -0.036(10) 0.011(9) -0.004(13)

loop_
_atom_type_symbol
_atom_type_description
_atom_type_scat_dispersion_real
_atom_type_scat_dispersion_imag
_atom_type_scat_source
C C 0.0033 0.0016 'International Tables Vol C Tables 4.2.6.8 and 6.1.1.4'
H H 0.0000 0.0000 'International Tables Vol C Tables 4.2.6.8 and 6.1.1.4'
N N 0.0061 0.0033 'International Tables Vol C Tables 4.2.6.8 and 6.1.1.4'
O O 0.0106 0.0060 'International Tables Vol C Tables 4.2.6.8 and 6.1.1.4'
Dy Dy -0.1892 4.4098 'International Tables Vol C Tables 4.2.6.8 and 6.1.1.4'

loop_
_geom_angle_atom_site_label_1
_geom_angle_atom_site_label_2
_geom_angle_atom_site_label_3
_geom_angle
_geom_angle_site_symmetry_1
_geom_angle_site_symmetry_3
_geom_angle_publ_flag
O8 Dy01 O1 78.3(3) . . ?
O8 Dy01 O9 144.4(3) . 3_666 ?
O1 Dy01 O9 74.0(3) . 3_666 ?
O8 Dy01 O1 77.9(3) . 3_666 ?
O1 Dy01 O1 78.7(2) . 3_666 ?
O9 Dy01 O1 75.1(3) 3_666 3_666 ?
O8 Dy01 O3 77.8(2) . . ?
O1 Dy01 O3 132.2(2) . . ?
O9 Dy01 O3 137.8(3) 3_666 . ?
O1 Dy01 O3 134.2(2) 3_666 . ?
O8 Dy01 O5 142.8(2) . . ?
O1 Dy01 O5 106.1(2) . . ?
O9 Dy01 O5 68.0(2) 3_666 . ?
O1 Dy01 O5 139.3(2) 3_666 . ?
O3 Dy01 O5 72.2(2) . . ?
O8 Dy01 O2 78.1(3) . 3_666 ?
O1 Dy01 O2 140.2(3) . 3_666 ?
O9 Dy01 O2 110.2(3) 3_666 3_666 ?
O1 Dy01 O2 65.3(2) 3_666 3_666 ?
O3 Dy01 O2 72.1(2) . 3_666 ?
O5 Dy01 O2 112.1(3) . 3_666 ?
O8 Dy01 N1 80.1(3) . . ?
O1 Dy01 N1 71.5(2) . . ?
O9 Dy01 N1 111.1(3) 3_666 . ?
O1 Dy01 N1 145.8(2) 3_666 . ?
O3 Dy01 N1 64.0(2) . . ?
O5 Dy01 N1 67.2(2) . . ?
O2 Dy01 N1 134.1(2) 3_666 . ?
O8 Dy01 O6 140.3(3) . . ?
O1 Dy01 O6 141.0(3) . . ?
O9 Dy01 O6 68.6(3) 3_666 . ?
O1 Dy01 O6 101.3(3) 3_666 . ?
O3 Dy01 O6 75.1(3) . . ?
O5 Dy01 O6 49.6(3) . . ?
O2 Dy01 O6 66.3(3) 3_666 . ?
N1 Dy01 O6 112.3(3) . . ?
O8 Dy01 Dy01 74.54(17) . 3_666 ?
O1 Dy01 Dy01 39.75(16) . 3_666 ?
O9 Dy01 Dy01 69.85(19) 3_666 3_666 ?
O1 Dy01 Dy01 38.97(16) 3_666 3_666 ?
O3 Dy01 Dy01 152.34(18) . 3_666 ?
O5 Dy01 Dy01 132.27(16) . 3_666 ?
O2 Dy01 Dy01 102.71(17) 3_666 3_666 ?
N1 Dy01 Dy01 109.61(17) . 3_666 ?
O6 Dy01 Dy01 128.8(2) . 3_666 ?
C9 O3 Dy01 122.1(6) . . ?
N3 O5 Dy01 97.8(6) . . ?
C7 O1 Dy01 138.4(5) . . ?
C7 O1 Dy01 119.9(5) . 3_666 ?
Dy01 O1 Dy01 101.3(2) . 3_666 ?
C14 O8 Dy01 131.9(6) . . ?
C9 N2 N1 117.1(8) . . ?
C9 N2 H2 121.4 . . ?
N1 N2 H2 121.4 . . ?
C6 O2 C8 113.8(9) . . ?
C6 O2 Dy01 118.3(6) . 3_666 ?
C8 O2 Dy01 126.3(7) . 3_666 ?
C14 O9 Dy01 136.6(7) . 3_666 ?
C1 N1 N2 113.4(8) . . ?
C1 N1 Dy01 132.2(6) . . ?
N2 N1 Dy01 114.0(6) . . ?
O7 N3 O6 124.6(12) . . ?
O7 N3 O5 119.7(12) . . ?
O6 N3 O5 115.7(9) . . ?
C10 O4 C13 106.5(10) . . ?
N1 C1 C2 126.0(9) . . ?
N1 C1 H1 117.0 . . ?
C2 C1 H1 117.0 . . ?
C7 C2 C3 118.6(10) . . ?
C7 C2 C1 126.4(9) . . ?
C3 C2 C1 115.0(9) . . ?
O3 C9 N2 120.8(8) . . ?
O3 C9 C10 122.8(10) . . ?
N2 C9 C10 116.5(9) . . ?
N3 O6 Dy01 95.7(6) . . ?
C10 C11 C12 107.2(11) . . ?
C10 C11 H00G 126.4 . . ?
C12 C11 H00G 126.4 . . ?
O1 C7 C2 121.2(9) . . ?
O1 C7 C6 120.1(8) . . ?
C2 C7 C6 118.5(10) . . ?
C11 C10 O4 110.6(9) . . ?
C11 C10 C9 129.9(11) . . ?
O4 C10 C9 119.5(10) . . ?
O9 C14 O8 126.9(10) . . ?
O9 C14 C15 116.2(9) . . ?
O8 C14 C15 116.8(9) . . ?
C4 C3 C2 121.9(10) . . ?
C4 C3 H00K 119.1 . . ?
C2 C3 H00K 119.1 . . ?
O2 C6 C5 123.1(9) . . ?
O2 C6 C7 114.4(9) . . ?
C5 C6 C7 122.5(9) . . ?
C6 C5 C4 118.7(10) . . ?
C6 C5 H00M 120.7 . . ?
C4 C5 H00M 120.7 . . ?
C13 C12 C11 106.8(10) . . ?
C13 C12 H00O 126.6 . . ?
C11 C12 H00O 126.6 . . ?
C16 C15 C20 119.3(11) . . ?
C16 C15 C14 121.6(10) . . ?
C20 C15 C14 119.1(11) . . ?
C3 C4 C5 119.7(10) . . ?
C3 C4 H00Q 120.1 . . ?
C5 C4 H00Q 120.1 . . ?
C15 C16 C17 120.5(14) . . ?
C15 C16 H00R 119.7 . . ?
C17 C16 H00R 119.7 . . ?
C12 C13 O4 108.9(11) . . ?
C12 C13 H00S 125.6 . . ?
O4 C13 H00S 125.6 . . ?
C17 C18 C19 121.1(14) . . ?
C17 C18 H00T 119.4 . . ?
C19 C18 H00T 119.4 . . ?
O2 C8 H00A 109.5 . . ?
O2 C8 H00B 109.5 . . ?
H00A C8 H00B 109.5 . . ?
O2 C8 H00C 109.5 . . ?
H00A C8 H00C 109.5 . . ?
H00B C8 H00C 109.5 . . ?
C19 C20 C15 120.8(16) . . ?
C19 C20 H00V 119.6 . . ?
C15 C20 H00V 119.6 . . ?
C18 C17 C16 118.5(16) . . ?
C18 C17 H00W 120.8 . . ?
C16 C17 H00W 120.8 . . ?
C20 C19 C18 119.7(17) . . ?
C20 C19 H00X 120.2 . . ?
C18 C19 H00X 120.2 . . ?

loop_
_geom_bond_atom_site_label_1
_geom_bond_atom_site_label_2
_geom_bond_distance
_geom_bond_site_symmetry_2
_geom_bond_publ_flag
Dy01 O8 2.298(7) . ?
Dy01 O1 2.343(7) . ?
Dy01 O9 2.356(7) 3_666 ?
Dy01 O1 2.382(7) 3_666 ?
Dy01 O3 2.394(6) . ?
Dy01 O5 2.510(7) . ?
Dy01 O2 2.512(8) 3_666 ?
Dy01 N1 2.532(8) . ?
Dy01 O6 2.557(10) . ?
Dy01 Dy01 3.6533(9) 3_666 ?
O3 C9 1.248(12) . ?
O5 N3 1.258(12) . ?
O1 C7 1.369(13) . ?
O1 Dy01 2.382(7) 3_666 ?
O8 C14 1.243(12) . ?
N2 C9 1.340(13) . ?
N2 N1 1.381(10) . ?
N2 H2 0.8600 . ?
O2 C6 1.369(12) . ?
O2 C8 1.458(15) . ?
O2 Dy01 2.512(8) 3_666 ?
O9 C14 1.249(12) . ?
O9 Dy01 2.356(7) 3_666 ?
N1 C1 1.279(13) . ?
N3 O7 1.212(13) . ?
N3 O6 1.251(13) . ?
O4 C10 1.347(14) . ?
O4 C13 1.388(14) . ?
C1 C2 1.450(14) . ?
C1 H1 0.9300 . ?
C2 C7 1.392(13) . ?
C2 C3 1.402(15) . ?
C9 C10 1.447(13) . ?
C11 C10 1.322(15) . ?
C11 C12 1.413(16) . ?
C11 H00G 0.9300 . ?
C7 C6 1.387(14) . ?
C14 C15 1.513(14) . ?
C3 C4 1.357(16) . ?
C3 H00K 0.9300 . ?
C6 C5 1.369(16) . ?
C5 C4 1.395(16) . ?
C5 H00M 0.9300 . ?
C12 C13 1.335(19) . ?
C12 H00O 0.9300 . ?
C15 C16 1.375(17) . ?
C15 C20 1.388(18) . ?
C4 H00Q 0.9300 . ?
C16 C17 1.381(17) . ?
C16 H00R 0.9300 . ?
C13 H00S 0.9300 . ?
C18 C17 1.41(3) . ?
C18 C19 1.35(3) . ?
C18 H00T 0.9300 . ?
C8 H00A 0.9600 . ?
C8 H00B 0.9600 . ?
C8 H00C 0.9600 . ?
C20 C19 1.371(19) . ?
C20 H00V 0.9300 . ?
C17 H00W 0.9300 . ?
C19 H00X 0.9300 . ?
